data_4322970
loop_
_publ_author_name
'Jian Lu'
'Carolyn Yu'
'Tianyan Niu'
'Tasneem Paliwala'
'Gerardo Crisci'
'Fernando Somosa'
'Allan J. Jacobson'

_publ_section_title
;
 One-Dimensional Coordination Polymers of Cobalt with 4,4'-Bipyridine:
 Syntheses and Structures
;
_journal_name_full 'Inorganic Chemistry'
_journal_page_first 4637
_journal_page_last 4640
_journal_paper_doi 10.1021/ic971614g
_journal_volume 37
_journal_year 1998
_chemical_formula_sum 'C14 H14 Co N2 O4'
_chemical_formula_weight 333.20
_chemical_name_common '(4,4'-bipy)Cobalt acetate '
_chemical_name_systematic
; 
 ? 
;
_space_group_IT_number 2
_symmetry_cell_setting triclinic
_symmetry_space_group_name_Hall '-P 1'
_symmetry_space_group_name_H-M 'P -1'
_atom_sites_solution_hydrogens geom
_atom_sites_solution_primary direct
_atom_sites_solution_secondary difmap
_audit_creation_method SHELXL
_cell_angle_alpha 109.79(1)
_cell_angle_beta 99.90(1)
_cell_angle_gamma 100.98(1)
_cell_formula_units_Z 2
_cell_length_a 7.996(1)
_cell_length_b 9.128(1)
_cell_length_c 10.676(1)
_cell_measurement_reflns_used 4319
_cell_measurement_temperature 223(2)
_cell_measurement_theta_max 28
_cell_measurement_theta_min 1
_cell_volume 695.80(15)
_computing_structure_refinement SHELXTL
_computing_structure_solution SHELXTL
_diffrn_ambient_temperature 223(2)
_diffrn_radiation_monochromator graphite
_diffrn_radiation_source 'fine-focus sealed tube'
_diffrn_radiation_type MoK\a
_diffrn_radiation_wavelength 0.71073
_diffrn_reflns_av_R_equivalents 0.0112
_diffrn_reflns_av_sigmaI/netI 0.0233
_diffrn_reflns_limit_h_max 10
_diffrn_reflns_limit_h_min -10
_diffrn_reflns_limit_k_max 9
_diffrn_reflns_limit_k_min -12
_diffrn_reflns_limit_l_max 13
_diffrn_reflns_limit_l_min -13
_diffrn_reflns_number 4319
_diffrn_reflns_theta_max 28.57
_diffrn_reflns_theta_min 2.10
_exptl_absorpt_coefficient_mu 1.250
_exptl_absorpt_correction_T_max 1.0000
_exptl_absorpt_correction_T_min 0.8049
_exptl_absorpt_correction_type 'empirical (SADABS) '
_exptl_crystal_colour maroon
_exptl_crystal_density_diffrn 1.591
_exptl_crystal_description rod
_exptl_crystal_F_000 342
_exptl_crystal_size_max 0.4mm
_exptl_crystal_size_mid 0.05mm
_exptl_crystal_size_min 0.05mm
_refine_diff_density_max 0.324
_refine_diff_density_min -0.307
_refine_diff_density_rms 0.055
_refine_ls_extinction_method none
_refine_ls_goodness_of_fit_all 1.007
_refine_ls_goodness_of_fit_obs 1.043
_refine_ls_matrix_type full
_refine_ls_number_parameters 190
_refine_ls_number_reflns 2999
_refine_ls_number_restraints 0
_refine_ls_restrained_S_all 1.007
_refine_ls_restrained_S_obs 1.043
_refine_ls_R_factor_all 0.0279
_refine_ls_R_factor_obs 0.0256
_refine_ls_shift/esd_max 0.001
_refine_ls_shift/esd_mean 0.000
_refine_ls_structure_factor_coef Fsqd
_refine_ls_weighting_details 'w=1/[\s^2^(Fo^2^)+(0.0416P)^2^+0.3083P] where P=(Fo^2^+2Fc^2^)/3'
_refine_ls_weighting_scheme calc
_refine_ls_wR_factor_all 0.0704
_refine_ls_wR_factor_obs 0.0694
_reflns_number_observed 2739
_reflns_number_total 2999
_reflns_observed_criterion >2sigma(I)
_cod_data_source_file ic971614g_3.cif
_cod_data_source_block Co(OAc)2(4,4'-bipy)
_cod_depositor_comments
;
The following automatic conversions were performed:

'_refine_ls_weighting_scheme' value 'calc
w=1/[\s^2^(Fo^2^)+(0.0416P)^2^+0.3083P] where P=(Fo^2^+2Fc^2^)/3' was
changed to 'calc'. New tag '_refine_ls_weighting_details' was
created. The value of the new tag was set to
'w=1/[\s^2^(Fo^2^)+(0.0416P)^2^+0.3083P] where P=(Fo^2^+2Fc^2^)/3'.

Automatic conversion script
Id: cif_fix_values 3143 2015-03-26 13:38:13Z robertas 
;
_cod_original_cell_volume 695.8(1)
_cod_database_code 4322970

loop_
_symmetry_equiv_pos_as_xyz
'x, y, z'
'-x, -y, -z'

loop_
_atom_site_aniso_label
_atom_site_aniso_U_11
_atom_site_aniso_U_22
_atom_site_aniso_U_33
_atom_site_aniso_U_23
_atom_site_aniso_U_13
_atom_site_aniso_U_12
Co 0.02257(12) 0.01434(12) 0.01293(11) 0.00183(8) 0.00521(8) 0.00306(8)
O1 0.0251(6) 0.0313(7) 0.0227(6) 0.0018(5) 0.0066(5) 0.0029(5)
O2 0.0419(7) 0.0183(6) 0.0198(6) 0.0055(5) 0.0093(5) 0.0030(5)
O3 0.0336(7) 0.0272(6) 0.0295(6) 0.0128(5) 0.0074(5) 0.0032(5)
O4 0.0277(7) 0.0362(7) 0.0350(7) 0.0155(6) 0.0073(5) 0.0037(6)
N1 0.0265(7) 0.0150(6) 0.0157(6) 0.0013(5) 0.0065(5) 0.0054(5)
N2 0.0250(7) 0.0169(6) 0.0157(6) 0.0009(5) 0.0065(5) 0.0045(5)
C1 0.0365(9) 0.0184(7) 0.0200(8) 0.0050(6) 0.0136(7) 0.0061(7)
C2 0.0343(9) 0.0143(7) 0.0209(8) 0.0018(6) 0.0116(7) 0.0024(6)
C3 0.0218(7) 0.0155(7) 0.0146(7) 0.0022(5) 0.0047(6) 0.0054(6)
C4 0.0258(8) 0.0186(7) 0.0210(8) 0.0022(6) 0.0112(6) 0.0031(6)
C5 0.0242(8) 0.0162(7) 0.0218(8) 0.0008(6) 0.0075(6) 0.0025(6)
C6 0.0371(10) 0.0166(7) 0.0211(8) 0.0009(6) 0.0119(7) 0.0001(7)
C7 0.0346(9) 0.0194(8) 0.0216(8) 0.0020(6) 0.0137(7) 0.0008(7)
C8 0.0218(7) 0.0159(7) 0.0141(7) 0.0015(6) 0.0044(6) 0.0051(6)
C9 0.0342(9) 0.0186(8) 0.0220(8) -0.0013(6) 0.0129(7) -0.0031(7)
C10 0.0315(9) 0.0234(8) 0.0206(8) 0.0001(7) 0.0125(7) -0.0004(7)
C11 0.0239(8) 0.0175(7) 0.0213(7) 0.0046(6) 0.0096(6) 0.0051(6)
C12 0.0362(11) 0.0420(11) 0.0465(12) 0.0276(10) 0.0076(9) -0.0042(9)
C13 0.0333(9) 0.0264(8) 0.0183(7) 0.0052(6) 0.0048(6) 0.0105(7)
C14 0.0575(15) 0.0647(16) 0.0454(13) 0.0258(12) 0.0036(11) 0.0300(13)

loop_
_atom_site_label
_atom_site_type_symbol
_atom_site_fract_x
_atom_site_fract_y
_atom_site_fract_z
_atom_site_U_iso_or_equiv
_atom_site_thermal_displace_type
_atom_site_occupancy
_atom_site_calc_flag
_atom_site_refinement_flags
_atom_site_disorder_group
Co Co 0.66973(3) 0.98172(2) 0.65298(2) 0.01773(8) Uani 1 d . .
O1 O 0.40868(16) 0.88660(16) 0.62089(12) 0.0293(3) Uani 1 d . .
O2 O 0.24466(18) 0.84234(14) 0.41336(12) 0.0277(3) Uani 1 d . .
O3 O 0.71924(17) 0.83001(16) 0.76669(13) 0.0304(3) Uani 1 d . .
O4 O 0.94243(17) 0.99312(17) 0.74888(14) 0.0333(3) Uani 1 d . .
N1 N 0.67565(19) 0.79521(16) 0.46428(13) 0.0202(3) Uani 1 d . .
N2 N 0.65636(19) 0.17298(16) -0.16462(13) 0.0207(3) Uani 1 d . .
C1 C 0.5719(2) 0.6450(2) 0.42297(17) 0.0250(3) Uani 1 d . .
H1 H 0.5034 0.6229 0.4798 0.030 Uiso 1 calc R .
C2 C 0.5606(2) 0.52063(19) 0.30074(17) 0.0246(3) Uani 1 d . .
H2 H 0.4858 0.4186 0.2769 0.029 Uiso 1 calc R .
C3 C 0.6626(2) 0.54998(18) 0.21346(15) 0.0182(3) Uani 1 d . .
C4 C 0.7715(2) 0.7056(2) 0.25669(17) 0.0230(3) Uani 1 d . .
H4 H 0.8421 0.7310 0.2023 0.028 Uiso 1 calc R .
C5 C 0.7746(2) 0.82287(19) 0.38110(17) 0.0227(3) Uani 1 d . .
H5 H 0.8491 0.9258 0.4081 0.027 Uiso 1 calc R .
C6 C 0.5511(3) 0.1463(2) -0.08521(17) 0.0271(4) Uani 1 d . .
H6 H 0.4761 0.0434 -0.1134 0.033 Uiso 1 calc R .
C7 C 0.5476(2) 0.2638(2) 0.03682(18) 0.0269(4) Uani 1 d . .
H7 H 0.4727 0.2384 0.0886 0.032 Uiso 1 calc R .
C8 C 0.6567(2) 0.42004(18) 0.08160(15) 0.0184(3) Uani 1 d . .
C9 C 0.7622(2) 0.4477(2) -0.00341(18) 0.0282(4) Uani 1 d . .
H9 H 0.8357 0.5504 0.0204 0.034 Uiso 1 calc R .
C10 C 0.7584(2) 0.3235(2) -0.12300(18) 0.0278(4) Uani 1 d . .
H10 H 0.8308 0.3458 -0.1774 0.033 Uiso 1 calc R .
C11 C 0.2754(2) 0.81499(19) 0.52142(16) 0.0212(3) Uani 1 d . .
C12 C 0.1377(3) 0.6848(3) 0.5313(2) 0.0412(5) Uani 1 d . .
H12A H 0.0388 0.7251 0.5512 0.062 Uiso 1 calc R .
H12B H 0.1866 0.6532 0.6035 0.062 Uiso 1 calc R .
H12C H 0.0997 0.5930 0.4454 0.062 Uiso 1 calc R .
C13 C 0.8828(2) 0.8856(2) 0.78994(17) 0.0268(4) Uani 1 d . .
C14 C 1.0038(4) 0.8201(3) 0.8659(3) 0.0538(6) Uani 1 d . .
H14A H 0.9681 0.8186 0.9470 0.081 Uiso 1 calc R .
H14B H 1.1221 0.8873 0.8921 0.081 Uiso 1 calc R .
H14C H 0.9990 0.7121 0.8076 0.081 Uiso 1 calc R .

loop_
_atom_type_symbol
_atom_type_description
_atom_type_scat_dispersion_real
_atom_type_scat_dispersion_imag
_atom_type_scat_source
C C 0.0033 0.0016 'International Tables Vol C Tables 4.2.6.8 and 6.1.1.4'
H H 0.0000 0.0000 'International Tables Vol C Tables 4.2.6.8 and 6.1.1.4'
N N 0.0061 0.0033 'International Tables Vol C Tables 4.2.6.8 and 6.1.1.4'
O O 0.0106 0.0060 'International Tables Vol C Tables 4.2.6.8 and 6.1.1.4'
Co Co 0.3494 0.9721 'International Tables Vol C Tables 4.2.6.8 and 6.1.1.4'

loop_
_geom_angle_atom_site_label_1
_geom_angle_atom_site_label_2
_geom_angle_atom_site_label_3
_geom_angle
_geom_angle_site_symmetry_1
_geom_angle_site_symmetry_3
_geom_angle_publ_flag
O2 Co O1 120.41(6) 2_676 . ?
O2 Co N2 86.40(5) 2_676 1_566 ?
O1 Co N2 87.59(5) . 1_566 ?
O2 Co N1 91.80(5) 2_676 . ?
O1 Co N1 91.44(5) . . ?
N2 Co N1 177.16(5) 1_566 . ?
O2 Co O3 151.10(6) 2_676 . ?
O1 Co O3 88.30(5) . . ?
N2 Co O3 92.08(5) 1_566 . ?
N1 Co O3 90.56(5) . . ?
O2 Co O4 91.71(5) 2_676 . ?
O1 Co O4 147.75(5) . . ?
N2 Co O4 91.99(5) 1_566 . ?
N1 Co O4 90.26(5) . . ?
O3 Co O4 59.48(5) . . ?
C11 O1 Co 138.23(11) . . ?
C11 O2 Co 138.16(11) . 2_676 ?
C13 O3 Co 90.86(10) . . ?
C13 O4 Co 89.33(11) . . ?
C1 N1 C5 116.67(13) . . ?
C1 N1 Co 120.04(11) . . ?
C5 N1 Co 123.24(11) . . ?
C10 N2 C6 116.51(14) . . ?
C10 N2 Co 121.20(11) . 1_544 ?
C6 N2 Co 122.25(11) . 1_544 ?
N1 C1 C2 123.96(15) . . ?
C1 C2 C3 119.33(15) . . ?
C4 C3 C2 116.80(14) . . ?
C4 C3 C8 121.75(14) . . ?
C2 C3 C8 121.45(14) . . ?
C5 C4 C3 119.97(15) . . ?
N1 C5 C4 123.27(15) . . ?
N2 C6 C7 123.66(15) . . ?
C6 C7 C8 119.79(15) . . ?
C9 C8 C7 116.15(14) . . ?
C9 C8 C3 121.53(14) . . ?
C7 C8 C3 122.31(14) . . ?
C10 C9 C8 120.33(15) . . ?
N2 C10 C9 123.52(15) . . ?
O1 C11 O2 125.95(16) . . ?
O1 C11 C12 117.68(16) . . ?
O2 C11 C12 116.37(16) . . ?
O4 C13 O3 120.29(16) . . ?
O4 C13 C14 120.86(19) . . ?
O3 C13 C14 118.85(19) . . ?

loop_
_geom_bond_atom_site_label_1
_geom_bond_atom_site_label_2
_geom_bond_distance
_geom_bond_site_symmetry_2
_geom_bond_publ_flag
Co O2 2.0168(12) 2_676 ?
Co O1 2.0224(13) . ?
Co N2 2.1661(13) 1_566 ?
Co N1 2.1679(13) . ?
Co O3 2.1749(13) . ?
Co O4 2.2106(14) . ?
O1 C11 1.2514(21) . ?
O2 C11 1.2547(20) . ?
O2 Co 2.0168(12) 2_676 ?
O3 C13 1.2564(23) . ?
O4 C13 1.2522(23) . ?
N1 C1 1.3396(21) . ?
N1 C5 1.3401(21) . ?
N2 C10 1.3362(21) . ?
N2 C6 1.3392(21) . ?
N2 Co 2.1661(13) 1_544 ?
C1 C2 1.3843(22) . ?
C2 C3 1.3975(21) . ?
C3 C4 1.3911(22) . ?
C3 C8 1.4885(21) . ?
C4 C5 1.3879(22) . ?
C6 C7 1.3877(23) . ?
C7 C8 1.3943(22) . ?
C8 C9 1.3920(22) . ?
C9 C10 1.3822(23) . ?
C11 C12 1.5039(24) . ?
C13 C14 1.4941(27) . ?
